data_2008596
loop_
_publ_author_name
'Hoong-Kun Fun'
'Ping Yang'
'Minoru Sasaki'
'Masasi Inoue'
'Hideoki Kadomatsu'

_publ_section_title
;
 \g-Mo~4~O~11~
;
_journal_issue 6
_journal_name_full 'Acta Crystallographica Section C'
_journal_page_first 841
_journal_page_last 843
_journal_paper_doi 10.1107/S0108270199000165
_journal_volume 55
_journal_year 1999
_chemical_formula_moiety 'Mo4 O11'
_chemical_formula_sum 'Mo4 O11'
_chemical_formula_weight 559.76
_chemical_name_systematic
;
 ?
;
_space_group_IT_number 33
_symmetry_cell_setting orthorhombic
_symmetry_space_group_name_Hall 'P 2c -2n'
_symmetry_space_group_name_H-M 'P n a 21'
_audit_creation_method SHELXL
_cell_angle_alpha 90.00
_cell_angle_beta 90.00
_cell_angle_gamma 90.00
_cell_formula_units_Z 4
_cell_length_a 24.0723(5)
_cell_length_b 6.64830(10)
_cell_length_c 5.35690(10)
_cell_measurement_reflns_used 7459
_cell_measurement_temperature 296(2)
_cell_measurement_theta_max 33.17
_cell_measurement_theta_min 1.60
_cell_volume 857.32(3)
_computing_cell_refinement 'SAINT (Siemens, 1996a)'
_computing_data_collection 'SMART (Siemens, 1996c)'
_computing_data_reduction SAINT
_computing_molecular_graphics SHELXTL
_computing_publication_material SHELXTL
_computing_structure_refinement SHELXTL
_computing_structure_solution 'SHELXTL (Sheldrick, 1996b)'
_diffrn_ambient_temperature 296(2)
_diffrn_measurement_device 'Siemens SMART CCD area-detector'
_diffrn_measurement_method \w
_diffrn_radiation_monochromator graphite
_diffrn_radiation_source 'fine-focus sealed tube'
_diffrn_radiation_type MoK\a
_diffrn_radiation_wavelength 0.71073
_diffrn_reflns_av_R_equivalents 0.050
_diffrn_reflns_av_sigmaI/netI 0.043
_diffrn_reflns_limit_h_max 33
_diffrn_reflns_limit_h_min 0
_diffrn_reflns_limit_k_max 9
_diffrn_reflns_limit_k_min 0
_diffrn_reflns_limit_l_max 7
_diffrn_reflns_limit_l_min -7
_diffrn_reflns_number 6465
_diffrn_reflns_theta_max 29.99
_diffrn_reflns_theta_min 3.18
_exptl_absorpt_coefficient_mu 5.766
_exptl_absorpt_correction_T_max 0.891
_exptl_absorpt_correction_T_min 0.454
_exptl_absorpt_correction_type 'empirical using SADABS (Sheldrick, 1996)'
_exptl_crystal_colour black
_exptl_crystal_density_diffrn 4.337
_exptl_crystal_density_method 'not measured'
_exptl_crystal_description 'thin plate'
_exptl_crystal_F_000 1024
_exptl_crystal_size_max 0.48
_exptl_crystal_size_mid 0.20
_exptl_crystal_size_min 0.02
_refine_diff_density_max 3.995
_refine_diff_density_min -2.633
_refine_ls_extinction_coef 0.0303(11)
_refine_ls_extinction_method 'SHELXL (Sheldrick, 1996)'
_refine_ls_goodness_of_fit_all 1.293
_refine_ls_goodness_of_fit_obs 1.292
_refine_ls_hydrogen_treatment none
_refine_ls_matrix_type full
_refine_ls_number_parameters 138
_refine_ls_number_reflns 2267
_refine_ls_number_restraints 1
_refine_ls_restrained_S_all 1.293
_refine_ls_restrained_S_obs 1.292
_refine_ls_R_factor_all 0.039
_refine_ls_R_factor_obs .038
_refine_ls_shift/esd_max -0.001
_refine_ls_shift/esd_mean 0.000
_refine_ls_structure_factor_coef Fsqd
_refine_ls_weighting_details 'w = 1/[\s^2^(Fo^2^)+(0.0559P)^2^+0.6933P] where P = (Fo^2^+2Fc^2^)/3'
_refine_ls_weighting_scheme calc
_refine_ls_wR_factor_all 0.093
_refine_ls_wR_factor_obs .092
_reflns_number_observed 2236
_reflns_number_total 2267
_reflns_observed_criterion I>2\s(I)
_cod_data_source_file oa1071.cif
_cod_data_source_block I
_cod_depositor_comments
;
The following automatic conversions were performed:

'_refine_ls_weighting_scheme' value 'calc w =
1/[\s^2^(Fo^2^)+(0.0559P)^2^+0.6933P] where P = (Fo^2^+2Fc^2^)/3' was
changed to 'calc'. New tag '_refine_ls_weighting_details' was
created. The value of the new tag was set to 'w =
1/[\s^2^(Fo^2^)+(0.0559P)^2^+0.6933P] where P = (Fo^2^+2Fc^2^)/3'.

Automatic conversion script
Id: cif_fix_values 3143 2015-03-26 13:38:13Z robertas 
;
_cod_database_code 2008596

loop_
_symmetry_equiv_pos_as_xyz
'x, y, z'
'-x, -y, z+1/2'
'x+1/2, -y+1/2, z'
'-x+1/2, y+1/2, z+1/2'

loop_
_atom_site_aniso_label
_atom_site_aniso_U_11
_atom_site_aniso_U_22
_atom_site_aniso_U_33
_atom_site_aniso_U_12
_atom_site_aniso_U_13
_atom_site_aniso_U_23
Mo1 .0057(2) .0053(2) .0044(2) .00028(12) -.00004(10) .00003(12)
Mo2 .0051(2) .0049(2) .0040(2) -.00029(11) -.00024(12) -.00003(15)
Mo3 .0038(2) .0048(2) .0037(2) -.00001(10) .00011(11) -.00015(14)
Mo4 .0043(2) .0072(2) .0061(2) -.00087(10) -.00030(12) -.00021(15)
O1 .0167(15) .015(2) .0120(15) .0078(14) .0014(12) .0050(14)
O2 .0062(12) .0093(13) .012(2) .0043(10) .0000(10) -.0007(12)
O3 .0125(13) .0073(13) .0086(14) -.0025(10) -.0015(12) -.0014(12)
O4 .0124(11) .0149(12) .017(2) -.0050(11) -.0004(15) -.001(2)
O5 .0116(14) .009(2) .008(2) -.0024(13) .0002(11) .0033(13)
O6 .014(2) .018(2) .015(2) .0038(13) .0041(12) -.0050(14)
O7 .0091(11) .0124(12) .021(2) .0053(11) .001(2) .003(2)
O8 .0073(13) .0092(15) .0102(14) -.0027(11) -.0030(11) -.0039(13)
O9 .0085(15) .013(2) .0070(15) -.0033(13) -.0007(11) -.0018(12)
O10 .0129(14) .011(2) .011(2) -.0027(11) .0018(12) .0015(14)
O11 .0098(10) .0102(13) .014(2) .0049(10) -.0019(13) .001(2)

loop_
_atom_site_label
_atom_site_fract_x
_atom_site_fract_y
_atom_site_fract_z
_atom_site_U_iso_or_equiv
_atom_site_thermal_displace_type
_atom_site_calc_flag
_atom_site_refinement_flags
_atom_site_occupancy
_atom_site_disorder_group
_atom_site_type_symbol
Mo1 .028533(11) .15866(4) .38252(9) .00511(12) Uani d . 1 . Mo
Mo2 -.087166(11) .52107(4) .38064(7) .00467(12) Uani d . 1 . Mo
Mo3 -.353049(11) .69691(4) .38794(6) .00411(12) Uani d . 1 . Mo
Mo4 -.205306(12) .87257(5) .36755(9) .00584(12) Uani d . 1 . Mo
O1 -.3067(2) .4837(6) -.4185(7) .0147(7) Uani d . 1 . O
O2 -.03120(10) .3427(4) .3843(11) .0091(6) Uani d . 1 . O
O3 -.0024(2) -.0114(8) .1479(7) .0095(6) Uani d . 1 . O
O4 -.27576(13) .8226(5) .3940(9) .0149(6) Uani d . 1 . O
O5 .0609(2) .3145(7) .1104(7) .0096(7) Uani d . 1 . O
O6 -.3136(2) .5371(6) .0957(7) .0155(8) Uani d . 1 . O
O7 -.16426(12) .6575(5) .3900(9) .0142(6) Uani d . 1 . O
O8 -.12916(13) .3220(5) .1597(7) .0089(7) Uani d . 1 . O
O9 .0668(2) .3376(6) .6157(7) .0094(7) Uani d . 1 . O
O10 -.1232(2) .3623(5) .6639(7) .0116(7) Uani d . 1 . O
O11 .09392(12) -.0173(4) .3785(9) .0113(6) Uani d . 1 . O

loop_
_atom_type_symbol
_atom_type_description
_atom_type_scat_dispersion_real
_atom_type_scat_dispersion_imag
_atom_type_scat_source
O O 0.0106 0.0060 'International Tables Vol C Tables 4.2.6.8 and 6.1.1.4'
Mo Mo -1.6832 0.6857 'International Tables Vol C Tables 4.2.6.8 and 6.1.1.4'

loop_
_geom_angle_atom_site_label_1
_geom_angle_atom_site_label_2
_geom_angle_atom_site_label_3
_geom_angle_site_symmetry_1
_geom_angle_site_symmetry_3
_geom_angle
_geom_angle_publ_flag
O3 Mo1 O3 2 . 93.57(2) yes
O3 Mo1 O2 2 . 94.7(2) yes
O3 Mo1 O2 . . 95.3(2) yes
O3 Mo1 O5 2 . 176.4(2) yes
O3 Mo1 O5 . . 88.7(2) yes
O2 Mo1 O5 . . 87.9(2) yes
O3 Mo1 O9 2 . 89.5(2) yes
O3 Mo1 O9 . . 175.5(2) yes
O2 Mo1 O9 . . 87.8(2) yes
O5 Mo1 O9 . . 88.06(14) yes
O3 Mo1 O11 2 . 88.0(2) yes
O3 Mo1 O11 . . 87.2(2) yes
O2 Mo1 O11 . . 176.21(11) yes
O5 Mo1 O11 . . 89.3(2) yes
O9 Mo1 O11 . . 89.5(2) yes
O5 Mo2 O9 2_565 2_564 97.53(15) yes
O5 Mo2 O2 2_565 . 97.6(2) yes
O9 Mo2 O2 2_564 . 98.7(2) yes
O5 Mo2 O10 2_565 . 87.4(2) yes
O9 Mo2 O10 2_564 . 170.8(2) yes
O2 Mo2 O10 . . 88.3(2) yes
O5 Mo2 O8 2_565 . 169.5(2) yes
O9 Mo2 O8 2_564 . 90.9(2) yes
O2 Mo2 O8 . . 87.1(2) yes
O10 Mo2 O8 . . 83.4(2) yes
O5 Mo2 O7 2_565 . 91.9(2) yes
O9 Mo2 O7 2_564 . 92.0(2) yes
O2 Mo2 O7 . . 164.57(12) yes
O10 Mo2 O7 . . 80.0(2) yes
O8 Mo2 O7 . . 81.61(13) yes
O10 Mo3 O8 4_454 4_455 101.4(2) yes
O10 Mo3 O11 4_454 3_455 100.0(2) yes
O8 Mo3 O11 4_455 3_455 99.9(2) yes
O10 Mo3 O4 4_454 . 93.0(2) yes
O8 Mo3 O4 4_455 . 90.9(2) yes
O11 Mo3 O4 3_455 . 161.09(13) yes
O10 Mo3 O1 4_454 1_556 163.4(2) yes
O8 Mo3 O1 4_455 1_556 92.3(2) yes
O11 Mo3 O1 3_455 1_556 86.6(2) yes
O4 Mo3 O1 . 1_556 77.4(2) yes
O10 Mo3 O6 4_454 . 87.3(2) yes
O8 Mo3 O6 4_455 . 167.0(2) yes
O11 Mo3 O6 3_455 . 87.9(2) yes
O4 Mo3 O6 . . 79.0(2) yes
O1 Mo3 O6 1_556 . 77.7(2) yes
O6 Mo4 O1 4_455 4_455 108.5(2) yes
O6 Mo4 O4 4_455 . 109.1(2) yes
O1 Mo4 O4 4_455 . 108.6(2) yes
O6 Mo4 O7 4_455 . 109.0(2) yes
O1 Mo4 O7 4_455 . 108.5(2) yes
O4 Mo4 O7 . . 113.1(2) yes
Mo4 O1 Mo3 4_444 1_554 145.5(2) ?
Mo2 O2 Mo1 . . 178.7(3) ?
Mo1 O3 Mo1 2_554 . 172.2(3) ?
Mo4 O4 Mo3 . . 165.8(2) ?
Mo2 O5 Mo1 2_564 . 173.7(3) ?
Mo4 O6 Mo3 4_444 . 166.8(2) ?
Mo4 O7 Mo2 . . 150.2(2) ?
Mo3 O8 Mo2 4_444 . 157.1(2) ?
Mo2 O9 Mo1 2_565 . 164.8(2) ?
Mo3 O10 Mo2 4_445 . 170.8(2) ?
Mo3 O11 Mo1 3 . 173.1(2) ?

loop_
_geom_bond_atom_site_label_1
_geom_bond_atom_site_label_2
_geom_bond_site_symmetry_2
_geom_bond_distance
_geom_bond_publ_flag
Mo1 O3 2 1.837(5) yes
Mo1 O3 . 1.847(5) yes
Mo1 O2 . 1.888(2) yes
Mo1 O5 . 1.951(4) yes
Mo1 O9 . 1.956(4) yes
Mo1 O11 . 1.961(3) yes
Mo2 O5 2_565 1.763(4) yes
Mo2 O9 2_564 1.771(4) yes
Mo2 O2 . 1.795(2) yes
Mo2 O10 . 2.042(4) yes
Mo2 O8 . 2.043(3) yes
Mo2 O7 . 2.066(3) yes
Mo3 O10 4_454 1.725(4) yes
Mo3 O8 4_455 1.731(3) yes
Mo3 O11 3_455 1.749(3) yes
Mo3 O4 . 2.040(3) yes
Mo3 O1 1_556 2.081(4) yes
Mo3 O6 . 2.117(4) yes
Mo4 O6 4_455 1.702(4) yes
Mo4 O1 4_455 1.725(4) yes
Mo4 O4 . 1.734(3) yes
Mo4 O7 . 1.742(3) yes
O1 Mo4 4_444 1.725(4) ?
O1 Mo3 1_554 2.081(4) ?
O3 Mo1 2_554 1.837(5) ?
O5 Mo2 2_564 1.763(4) ?
O6 Mo4 4_444 1.702(4) ?
O8 Mo3 4_444 1.731(3) ?
O9 Mo2 2_565 1.771(4) ?
O10 Mo3 4_445 1.725(4) ?
O11 Mo3 3 1.749(3) ?

loop_
_geom_torsion_atom_site_label_1
_geom_torsion_atom_site_label_2
_geom_torsion_atom_site_label_3
_geom_torsion_atom_site_label_4
_geom_torsion_site_symmetry_1
_geom_torsion_site_symmetry_4
_geom_torsion
O5 Mo2 O2 Mo1 2_565 . -88.(13)
O9 Mo2 O2 Mo1 2_564 . 11.(13)
O10 Mo2 O2 Mo1 . . -18.E1(10)
O8 Mo2 O2 Mo1 . . 101.(13)
O7 Mo2 O2 Mo1 . . 144.(12)
O3 Mo1 O2 Mo2 2 . 17.E1(10)
O3 Mo1 O2 Mo2 . . -94.(13)
O5 Mo1 O2 Mo2 . . -5.(13)
O9 Mo1 O2 Mo2 . . 83.(13)
O11 Mo1 O2 Mo2 . . 38.(17)
O3 Mo1 O3 Mo1 2 2_554 -176.(2)
O2 Mo1 O3 Mo1 . 2_554 89.(2)
O5 Mo1 O3 Mo1 . 2_554 1.(2)
O9 Mo1 O3 Mo1 . 2_554 -44.(5)
O11 Mo1 O3 Mo1 . 2_554 -88.(2)
O6 Mo4 O4 Mo3 4_455 . -150.7(11)
O1 Mo4 O4 Mo3 4_455 . 91.3(11)
O7 Mo4 O4 Mo3 . . -29.2(12)
O10 Mo3 O4 Mo4 4_454 . -112.6(11)
O8 Mo3 O4 Mo4 4_455 . 146.0(11)
O11 Mo3 O4 Mo4 3_455 . 20.9(16)
O1 Mo3 O4 Mo4 1_556 . 53.8(11)
O6 Mo3 O4 Mo4 . . -25.9(11)
O3 Mo1 O5 Mo2 2 2_564 -100.(4)
O3 Mo1 O5 Mo2 . 2_564 131.(2)
O2 Mo1 O5 Mo2 . 2_564 35.(2)
O9 Mo1 O5 Mo2 . 2_564 -53.(2)
O11 Mo1 O5 Mo2 . 2_564 -142.(2)
O10 Mo3 O6 Mo4 4_454 4_444 -101.1(10)
O8 Mo3 O6 Mo4 4_455 4_444 126.3(10)
O11 Mo3 O6 Mo4 3_455 4_444 -1.0(10)
O4 Mo3 O6 Mo4 . 4_444 165.4(11)
O1 Mo3 O6 Mo4 1_556 4_444 86.0(10)
O6 Mo4 O7 Mo2 4_455 . -61.5(6)
O1 Mo4 O7 Mo2 4_455 . 56.5(6)
O4 Mo4 O7 Mo2 . . 177.0(4)
O5 Mo2 O7 Mo4 2_565 . 54.8(6)
O9 Mo2 O7 Mo4 2_564 . -42.8(6)
O2 Mo2 O7 Mo4 . . -176.9(7)
O10 Mo2 O7 Mo4 . . 141.8(6)
O8 Mo2 O7 Mo4 . . -133.4(6)
O5 Mo2 O8 Mo3 2_565 4_444 164.0(7)
O9 Mo2 O8 Mo3 2_564 4_444 20.0(5)
O2 Mo2 O8 Mo3 . 4_444 -78.7(5)
O10 Mo2 O8 Mo3 . 4_444 -167.3(6)
O7 Mo2 O8 Mo3 . 4_444 111.9(5)
O3 Mo1 O9 Mo2 2 2_565 -27.0(9)
O3 Mo1 O9 Mo2 . 2_565 -159.(2)
O2 Mo1 O9 Mo2 . 2_565 67.7(9)
O5 Mo1 O9 Mo2 . 2_565 155.7(10)
O11 Mo1 O9 Mo2 . 2_565 -115.0(10)
O5 Mo2 O10 Mo3 2_565 4_445 -117.3(16)
O9 Mo2 O10 Mo3 2_564 4_445 120.0(17)
O2 Mo2 O10 Mo3 . 4_445 -19.6(15)
O8 Mo2 O10 Mo3 . 4_445 67.7(15)
O7 Mo2 O10 Mo3 . 4_445 150.3(16)
O3 Mo1 O11 Mo3 2 3 31.(3)
O3 Mo1 O11 Mo3 . 3 -63.(3)
O2 Mo1 O11 Mo3 . 3 166.(3)
O5 Mo1 O11 Mo3 . 3 -151.(3)
O9 Mo1 O11 Mo3 . 3 121.(3)
